data_7202788
loop_
_publ_author_name
'Erik Schwartz'
'Heather J. Kitto'
'Ren\'e de Gelder'
'Roeland J. M. Nolte'
'Alan E. Rowan'
'Jeroen J. L. M. Cornelissen'

_publ_section_title
;
 Synthesis, characterisation and chiroptical properties of ?click?able
 polyisocyanopeptides
;
_journal_issue 19
_journal_name_full 'Journal of Materials Chemistry'
_journal_page_first 1876
_journal_paper_doi 10.1039/b701922j
_journal_volume 17
_journal_year 2007
_chemical_formula_sum 'C10 H12 N2 O3'
_chemical_formula_weight 208.22
_chemical_name_systematic
;
?
;
_space_group_IT_number 1
_symmetry_cell_setting triclinic
_symmetry_space_group_name_Hall 'P 1'
_symmetry_space_group_name_H-M 'P 1'
_atom_sites_solution_hydrogens geom
_atom_sites_solution_primary direct
_atom_sites_solution_secondary difmap
_audit_creation_date 2007-01-15
_audit_creation_method 'SHELXL, adapted and expanded'
_cell_angle_alpha 72.97(6)
_cell_angle_beta 85.49(8)
_cell_angle_gamma 80.83(3)
_cell_formula_units_Z 1
_cell_length_a 4.7566(12)
_cell_length_b 6.225(2)
_cell_length_c 10.116(17)
_cell_measurement_reflns_used 23
_cell_measurement_temperature 298(2)
_cell_measurement_theta_max 25.000
_cell_measurement_theta_min 2.110
_cell_volume 282.6(5)
_computing_data_collection
;
Nonius "Collect" program suite (Nonius, 1999)
;
_computing_data_reduction
;
Nonius "EvalCCD" program suite (Duisenberg, 1998)
;
_computing_molecular_graphics
;
PLATON (Spek, 2003)
;
_computing_structure_refinement 'SHELXL-97 (Sheldrick, 1997)'
_computing_structure_solution
;
CRUNCH (de Gelder et al., 1993),
;
_diffrn_ambient_temperature 298(2)
_diffrn_detector_area_resol_mean 18.4
_diffrn_measured_fraction_theta_full 1.000
_diffrn_measured_fraction_theta_max 1.000
_diffrn_measurement_device 'Nonius KappaCCD'
_diffrn_measurement_method 'area detector \f and \w scan'
_diffrn_radiation_monochromator graphite
_diffrn_radiation_source 'fine-focus sealed tube'
_diffrn_radiation_type MoK\a
_diffrn_radiation_wavelength 0.71073
_diffrn_reflns_av_R_equivalents 0.0695
_diffrn_reflns_av_sigmaI/netI 0.0952
_diffrn_reflns_limit_h_max 5
_diffrn_reflns_limit_h_min -5
_diffrn_reflns_limit_k_max 6
_diffrn_reflns_limit_k_min -7
_diffrn_reflns_limit_l_max 11
_diffrn_reflns_limit_l_min -11
_diffrn_reflns_number 4505
_diffrn_reflns_theta_full 25.00
_diffrn_reflns_theta_max 25.00
_diffrn_reflns_theta_min 2.11
_diffrn_standards_decay_% 0.000
_diffrn_standards_interval_time 0
_diffrn_standards_number 0
_exptl_absorpt_coefficient_mu 0.092
_exptl_absorpt_correction_T_max 1.000
_exptl_absorpt_correction_T_min 1.000
_exptl_absorpt_correction_type multi-scan
_exptl_absorpt_process_details 'SADABS multiscan (Sheldrick, 1996)'
_exptl_crystal_colour 'translucent colourless'
_exptl_crystal_density_diffrn 1.224
_exptl_crystal_density_method 'not measured'
_exptl_crystal_description 'rough tough platelet'
_exptl_crystal_F_000 110
_exptl_crystal_size_max 0.23
_exptl_crystal_size_mid 0.18
_exptl_crystal_size_min 0.03
_refine_diff_density_max 0.227
_refine_diff_density_min -0.191
_refine_diff_density_rms 0.055
_refine_ls_abs_structure_Flack -1(3)
_refine_ls_extinction_method none
_refine_ls_goodness_of_fit_all 1.026
_refine_ls_goodness_of_fit_ref 1.026
_refine_ls_hydrogen_treatment constr
_refine_ls_matrix_type full
_refine_ls_number_parameters 138
_refine_ls_number_reflns 1778
_refine_ls_number_restraints 3
_refine_ls_restrained_S_all 1.025
_refine_ls_R_factor_all 0.1154
_refine_ls_R_factor_gt 0.0698
_refine_ls_R_factor_obs 0.0698
_refine_ls_shift/esd_max 0.000
_refine_ls_shift/esd_mean 0.000
_refine_ls_shift/su_max 0.000
_refine_ls_shift/su_mean 0.000
_refine_ls_structure_factor_coef Fsqd
_refine_ls_weighting_details
;
w=1/[\s^2^(Fo^2^)+(0.0679P)^2^+0.0723P] where P=(Fo^2^+2Fc^2^)/3
;
_refine_ls_weighting_scheme calc
_refine_ls_wR_factor_all 0.1591
_refine_ls_wR_factor_gt 0.1399
_refine_ls_wR_factor_obs 0.1399
_refine_ls_wR_factor_ref 0.1591
_reflns_number_gt 1167
_reflns_number_observed 1167
_reflns_number_total 1778
_reflns_observed_criterion >2sigma(I)
_reflns_threshold_expression >2sigma(I)
_cod_data_source_file b701922j.txt
_cod_data_source_block ERIK07
_cod_depositor_comments
;
The following automatic conversions were performed:
'_geom_angle_publ_flag' value 'Y' changed to 'y' according to
'/home/saulius/struct/CIF-dictionaries/cif_core.dic' dictionary named
'cif_core.dic' version 2.4.1 from 2010-06-29 (17
times).

'_geom_bond_publ_flag' value 'Y' changed to 'y' according to
'/home/saulius/struct/CIF-dictionaries/cif_core.dic' dictionary named
'cif_core.dic' version 2.4.1 from 2010-06-29 (14 times).

Automatic conversion script
Id: cif_fix_enum 1527 2010-12-29 10:47:43Z saulius 
;
_cod_database_code 7202788

loop_
_symmetry_equiv_pos_as_xyz
'x, y, z'

loop_
_atom_site_label
_atom_site_type_symbol
_atom_site_fract_x
_atom_site_fract_y
_atom_site_fract_z
_atom_site_U_iso_or_equiv
_atom_site_adp_type
_atom_site_occupancy
_atom_site_calc_flag
_atom_site_refinement_flags
_atom_site_disorder_assembly
_atom_site_disorder_group
O1 O -1.1150(7) -0.0381(7) -0.4010(4) 0.0741(12) Uani 1 d . . .
O2 O -0.7434(7) -0.5074(5) 0.0208(4) 0.0642(11) Uani 1 d . . .
O3 O -0.4773(7) -0.2364(5) -0.0762(3) 0.0524(9) Uani 1 d . . .
N1 N -0.9533(10) 0.3523(8) -0.5728(5) 0.0634(13) Uani 1 d . . .
N2 N -0.6700(8) -0.1594(6) -0.3286(4) 0.0479(11) Uani 1 d . . .
H1 H -0.4993 -0.1269 -0.3361 0.058 Uiso 1 calc R . .
C1 C -1.1264(17) 0.5028(12) -0.6055(8) 0.105(3) Uani 1 d . . .
C2 C -0.7456(10) 0.1526(8) -0.5351(5) 0.0466(13) Uani 1 d . . .
H2 H -0.5732 0.1926 -0.5068 0.056 Uiso 1 calc R . .
C3 C -0.8654(10) -0.0227(8) -0.4135(5) 0.0421(12) Uani 1 d . . .
C4 C -0.7364(10) -0.3607(8) -0.2241(5) 0.0544(15) Uani 1 d . . .
H4 H -0.9428 -0.3597 -0.2229 0.065 Uiso 1 calc R . .
C5 C -0.6577(9) -0.3770(8) -0.0804(6) 0.0459(14) Uani 1 d . . .
C6 C -0.3973(11) -0.2472(10) 0.0610(5) 0.0585(15) Uani 1 d . . .
H6A H -0.2847 -0.3926 0.1026 0.070 Uiso 1 calc R . .
H6B H -0.5663 -0.2302 0.1194 0.070 Uiso 1 calc R . .
C7 C -0.6712(13) 0.0558(11) -0.6532(6) 0.0753(18) Uani 1 d . . .
H7A H -0.6154 0.1715 -0.7325 0.113 Uiso 1 calc R . .
H7B H -0.8336 -0.0004 -0.6744 0.113 Uiso 1 calc R . .
H7C H -0.5163 -0.0665 -0.6291 0.113 Uiso 1 calc R . .
C8 C -0.5927(18) -0.5728(10) -0.2629(7) 0.098(2) Uani 1 d . . .
H8A H -0.3898 -0.5845 -0.2582 0.147 Uiso 1 calc R . .
H8B H -0.6406 -0.5622 -0.3552 0.147 Uiso 1 calc R . .
H8C H -0.6575 -0.7048 -0.1996 0.147 Uiso 1 calc R . .
C9 C -0.2320(11) -0.0644(9) 0.0476(5) 0.0542(14) Uani 1 d . . .
C10 C -0.1031(13) 0.0810(10) 0.0388(6) 0.0718(17) Uani 1 d . . .
H10 H 0.0010 0.1985 0.0317 0.086 Uiso 1 calc R . .

loop_
_atom_site_aniso_label
_atom_site_aniso_U_11
_atom_site_aniso_U_22
_atom_site_aniso_U_33
_atom_site_aniso_U_23
_atom_site_aniso_U_13
_atom_site_aniso_U_12
O1 0.032(2) 0.080(3) 0.091(3) 0.004(2) -0.0058(18) -0.0052(18)
O2 0.079(3) 0.045(2) 0.066(3) -0.007(2) 0.0051(19) -0.023(2)
O3 0.058(2) 0.054(2) 0.048(2) -0.0140(17) -0.0021(15) -0.0156(19)
N1 0.063(3) 0.052(3) 0.067(3) -0.010(2) -0.007(2) 0.004(3)
N2 0.027(2) 0.054(3) 0.057(3) -0.003(2) -0.0057(19) -0.011(2)
C1 0.113(6) 0.073(5) 0.108(6) -0.015(4) -0.010(5) 0.031(5)
C2 0.042(3) 0.049(3) 0.041(3) -0.003(2) -0.009(2) 0.003(2)
C3 0.031(3) 0.047(3) 0.049(3) -0.018(2) 0.000(2) 0.001(2)
C4 0.050(3) 0.052(4) 0.054(4) 0.000(3) -0.006(3) -0.013(3)
C5 0.033(3) 0.034(3) 0.059(4) 0.001(3) 0.001(2) 0.001(2)
C6 0.068(4) 0.059(4) 0.051(4) -0.019(3) -0.001(3) -0.010(3)
C7 0.081(4) 0.077(4) 0.057(4) -0.017(3) 0.010(3) 0.010(3)
C8 0.182(7) 0.055(4) 0.066(4) -0.026(3) -0.003(4) -0.025(4)
C9 0.059(3) 0.048(3) 0.059(4) -0.020(3) -0.009(3) -0.003(3)
C10 0.082(4) 0.055(4) 0.083(4) -0.022(3) -0.012(3) -0.014(4)

loop_
_atom_type_symbol
_atom_type_description
_atom_type_scat_dispersion_real
_atom_type_scat_dispersion_imag
_atom_type_scat_source
C C 0.0033 0.0016 'International Tables Vol C Tables 4.2.6.8 and 6.1.1.4'
H H 0.0000 0.0000 'International Tables Vol C Tables 4.2.6.8 and 6.1.1.4'
N N 0.0061 0.0033 'International Tables Vol C Tables 4.2.6.8 and 6.1.1.4'
O O 0.0106 0.0060 'International Tables Vol C Tables 4.2.6.8 and 6.1.1.4'

loop_
_geom_angle_atom_site_label_1
_geom_angle_atom_site_label_2
_geom_angle_atom_site_label_3
_geom_angle
_geom_angle_site_symmetry_1
_geom_angle_site_symmetry_3
_geom_angle_publ_flag
C5 O3 C6 115.2(4) . . y
C1 N1 C2 176.0(6) . . y
C3 N2 C4 121.9(4) . . y
N1 C2 C7 111.0(4) . . y
N1 C2 C3 109.0(4) . . y
C7 C2 C3 109.8(4) . . y
O1 C3 N2 124.0(5) . . y
O1 C3 C2 121.5(5) . . y
N2 C3 C2 114.5(4) . . y
N2 C4 C5 114.7(4) . . y
N2 C4 C8 110.0(4) . . y
C5 C4 C8 109.2(4) . . y
O2 C5 O3 123.0(5) . . y
O2 C5 C4 123.3(5) . . y
O3 C5 C4 113.7(4) . . y
O3 C6 C9 107.8(4) . . y
C10 C9 C6 179.0(6) . . y

loop_
_geom_bond_atom_site_label_1
_geom_bond_atom_site_label_2
_geom_bond_distance
_geom_bond_site_symmetry_2
_geom_bond_publ_flag
O1 C3 1.200(5) . y
O2 C5 1.194(5) . y
O3 C5 1.331(5) . y
O3 C6 1.447(6) . y
N1 C1 1.132(7) . y
N1 C2 1.434(7) . y
N2 C3 1.331(6) . y
N2 C4 1.444(6) . y
C2 C7 1.484(8) . y
C2 C3 1.526(7) . y
C4 C5 1.501(7) . y
C4 C8 1.528(8) . y
C6 C9 1.453(8) . y
C9 C10 1.151(7) . y
